data_7051080
loop_
_publ_author_name
'Bermejo, M. R.'
'Fondo, M.'
'Garcia-Deibe, A.'
'Piro, O.'
'Sousa, A.'
'Sousa-Pedrares, A.'

_publ_section_title
;
Structural characterisation of metal complexes containing
1-[(4-methylphenyl)sulfonamido(-2-([1-(2-pyridylmethylidene]amino(benzene
;
_journal_name_full 'New Journal of Chemistry'
_journal_year 2001
_chemical_formula_sum 'C42 H38 N8 O4 S2 Zn'
_chemical_formula_weight 848.29
_space_group_IT_number 2
_symmetry_cell_setting triclinic
_symmetry_space_group_name_Hall '-P 1'
_symmetry_space_group_name_H-M 'P -1'
_cell_angle_alpha 98.446(18)
_cell_angle_beta 92.76(2)
_cell_angle_gamma 95.033(12)
_cell_formula_units_Z 2
_cell_length_a 11.372(2)
_cell_length_b 11.7922(13)
_cell_length_c 14.668(6)
_cell_measurement_temperature 293(2)
_cell_volume 1934.4(9)
_diffrn_ambient_temperature 293(2)
_exptl_crystal_density_diffrn 1.456
_cod_depositor_comments
;
The following automatic conversions were performed:
'_symmetry_cell_setting' value 'Triclinic' changed to 'triclinic'
according to '/home/saulius/struct/CIF-dictionaries/cif_core.dic'
dictionary named 'cif_core.dic' version 2.4.1 from 2010-06-29.

Automatic conversion script
Id: cif_fix_enum 1527 2010-12-29 10:47:43Z saulius 
;
_cod_database_code 7051080

loop_
_symmetry_equiv_pos_as_xyz
'x, y, z'
'-x, -y, -z'

loop_
_atom_site_label
_atom_site_type_symbol
_atom_site_fract_x
_atom_site_fract_y
_atom_site_fract_z
_atom_site_U_iso_or_equiv
_atom_site_adp_type
_atom_site_occupancy
_atom_site_symmetry_multiplicity
_atom_site_calc_flag
_atom_site_refinement_flags
_atom_site_disorder_assembly
_atom_site_disorder_group
Zn1 Zn 0.97131(6) 0.48209(5) 0.24852(4) 0.0263(2) Uani 1 1 d . . .
S1 S 0.94506(13) 0.22079(11) 0.28491(9) 0.0273(3) Uani 1 1 d . . .
S2 S 0.70712(12) 0.46060(12) 0.15132(9) 0.0289(3) Uani 1 1 d . . .
O1 O 1.0419(4) 0.1598(3) 0.3101(3) 0.0360(9) Uani 1 1 d . . .
O2 O 0.8942(3) 0.2892(3) 0.3599(2) 0.0332(9) Uani 1 1 d . . .
O3 O 0.7756(3) 0.3932(3) 0.0881(2) 0.0339(9) Uani 1 1 d . . .
O4 O 0.6436(3) 0.5439(3) 0.1119(3) 0.0376(10) Uani 1 1 d . . .
N1 N 1.0298(4) 0.6790(4) 0.2167(3) 0.0295(10) Uani 1 1 d . . .
N2 N 1.0605(4) 0.4699(4) 0.1255(3) 0.0259(10) Uani 1 1 d . . .
N3 N 0.9749(4) 0.3044(3) 0.2132(3) 0.0249(10) Uani 1 1 d . . .
N4 N 1.1475(4) 0.4920(4) 0.3320(3) 0.0303(11) Uani 1 1 d . . .
N5 N 0.9461(4) 0.5781(3) 0.3777(3) 0.0243(10) Uani 1 1 d . . .
N6 N 0.7930(4) 0.5128(4) 0.2375(3) 0.0256(10) Uani 1 1 d . . .
C1 C 1.0218(6) 0.7837(5) 0.2624(4) 0.0393(15) Uani 1 1 d . . .
H1 H 0.9822 0.7904 0.3166 0.047 Uiso 1 1 calc R . .
C2 C 1.0695(6) 0.8832(5) 0.2332(4) 0.0389(15) Uani 1 1 d . . .
H2 H 1.0637 0.9547 0.2683 0.047 Uiso 1 1 calc R . .
C3 C 1.1246(6) 0.8754(5) 0.1532(4) 0.0421(15) Uani 1 1 d . . .
H3 H 1.1574 0.9410 0.1321 0.051 Uiso 1 1 calc R . .
C4 C 1.1309(6) 0.7673(5) 0.1038(4) 0.0446(17) Uani 1 1 d . . .
H4 H 1.1659 0.7588 0.0475 0.054 Uiso 1 1 calc R . .
C5 C 1.0849(5) 0.6732(4) 0.1387(4) 0.0315(13) Uani 1 1 d . . .
C6 C 1.0959(6) 0.5575(5) 0.0908(4) 0.0391(15) Uani 1 1 d . . .
H6 H 1.1296 0.5483 0.0340 0.047 Uiso 1 1 calc R . .
C7 C 1.0784(5) 0.3567(4) 0.0871(3) 0.0266(12) Uani 1 1 d . . .
C8 C 1.1421(6) 0.3308(5) 0.0083(4) 0.0345(14) Uani 1 1 d . . .
H8 H 1.1731 0.3898 -0.0217 0.041 Uiso 1 1 calc R . .
C9 C 1.1586(5) 0.2186(5) -0.0246(4) 0.0371(14) Uani 1 1 d . . .
H9 H 1.2005 0.2014 -0.0770 0.045 Uiso 1 1 calc R . .
C10 C 1.1134(5) 0.1323(5) 0.0200(4) 0.0367(14) Uani 1 1 d . . .
H10 H 1.1235 0.0563 -0.0032 0.044 Uiso 1 1 calc R . .
C11 C 1.0527(5) 0.1560(4) 0.0993(4) 0.0294(12) Uani 1 1 d . . .
H11 H 1.0232 0.0961 0.1290 0.035 Uiso 1 1 calc R . .
C12 C 1.0356(5) 0.2701(4) 0.1350(3) 0.0257(12) Uani 1 1 d . . .
C13 C 0.8324(5) 0.1156(5) 0.2335(4) 0.0314(13) Uani 1 1 d . . .
C14 C 0.8040(6) 0.0205(5) 0.2765(4) 0.0470(17) Uani 1 1 d . . .
H14 H 0.8471 0.0103 0.3297 0.056 Uiso 1 1 calc R . .
C15 C 0.7114(7) -0.0588(6) 0.2397(5) 0.056(2) Uani 1 1 d . . .
H15 H 0.6922 -0.1224 0.2687 0.067 Uiso 1 1 calc R . .
C16 C 0.6465(7) -0.0453(6) 0.1606(6) 0.057(2) Uani 1 1 d . . .
C17 C 0.6772(6) 0.0486(6) 0.1200(5) 0.0502(18) Uani 1 1 d . . .
H17 H 0.6344 0.0578 0.0663 0.060 Uiso 1 1 calc R . .
C18 C 0.7676(5) 0.1303(5) 0.1538(4) 0.0362(14) Uani 1 1 d . . .
H18 H 0.7855 0.1938 0.1244 0.043 Uiso 1 1 calc R . .
C19 C 0.5454(8) -0.1324(8) 0.1208(7) 0.095(3) Uani 1 1 d . . .
H19A H 0.5141 -0.1709 0.1690 0.143 Uiso 1 1 calc R . .
H19B H 0.5732 -0.1879 0.0742 0.143 Uiso 1 1 calc R . .
H19C H 0.4844 -0.0940 0.0940 0.143 Uiso 1 1 calc R . .
C20 C 1.2463(5) 0.4492(5) 0.3100(4) 0.0390(15) Uani 1 1 d . . .
H20 H 1.2474 0.4021 0.2534 0.047 Uiso 1 1 calc R . .
C21 C 1.3489(6) 0.4700(6) 0.3662(5) 0.0456(16) Uani 1 1 d . . .
H21 H 1.4173 0.4378 0.3477 0.055 Uiso 1 1 calc R . .
C22 C 1.3482(5) 0.5390(5) 0.4495(4) 0.0406(15) Uani 1 1 d . . .
H22 H 1.4166 0.5559 0.4882 0.049 Uiso 1 1 calc R . .
C23 C 1.2450(5) 0.5827(5) 0.4750(4) 0.0339(13) Uani 1 1 d . . .
H23 H 1.2419 0.6286 0.5319 0.041 Uiso 1 1 calc R . .
C24 C 1.1463(5) 0.5580(4) 0.4156(3) 0.0253(12) Uani 1 1 d . . .
C25 C 1.0335(5) 0.6033(5) 0.4369(4) 0.0295(13) Uani 1 1 d . . .
H25 H 1.0258 0.6498 0.4928 0.035 Uiso 1 1 calc R . .
C26 C 0.8375(5) 0.6213(4) 0.3876(3) 0.0250(11) Uani 1 1 d . . .
C27 C 0.8069(5) 0.6949(5) 0.4633(4) 0.0339(14) Uani 1 1 d . . .
H27 H 0.8617 0.7175 0.5132 0.041 Uiso 1 1 calc R . .
C28 C 0.6990(5) 0.7344(5) 0.4665(4) 0.0398(15) Uani 1 1 d . . .
H28 H 0.6806 0.7843 0.5179 0.048 Uiso 1 1 calc R . .
C29 C 0.6172(5) 0.7012(5) 0.3945(4) 0.0392(15) Uani 1 1 d . . .
H29 H 0.5428 0.7283 0.3972 0.047 Uiso 1 1 calc R . .
C30 C 0.6438(5) 0.6274(5) 0.3171(4) 0.0353(14) Uani 1 1 d . . .
H30 H 0.5872 0.6058 0.2683 0.042 Uiso 1 1 calc R . .
C31 C 0.7533(5) 0.5860(4) 0.3118(4) 0.0258(12) Uani 1 1 d . . .
C32 C 0.5995(5) 0.3647(5) 0.1888(4) 0.0318(13) Uani 1 1 d . . .
C33 C 0.4945(5) 0.3306(5) 0.1364(4) 0.0367(14) Uani 1 1 d . . .
H33 H 0.4785 0.3624 0.0832 0.044 Uiso 1 1 calc R . .
C34 C 0.4146(6) 0.2506(6) 0.1626(5) 0.0485(17) Uani 1 1 d . . .
H34 H 0.3443 0.2292 0.1266 0.058 Uiso 1 1 calc R . .
C35 C 0.4340(5) 0.1990(5) 0.2419(4) 0.0419(16) Uani 1 1 d . . .
C36 C 0.5405(5) 0.2354(5) 0.2936(4) 0.0392(15) Uani 1 1 d . . .
H36 H 0.5574 0.2037 0.3467 0.047 Uiso 1 1 calc R . .
C37 C 0.6206(5) 0.3167(5) 0.2679(4) 0.0333(13) Uani 1 1 d . . .
H37 H 0.6903 0.3401 0.3043 0.040 Uiso 1 1 calc R . .
C38 C 0.3468(7) 0.1119(7) 0.2684(6) 0.066(2) Uani 1 1 d . . .
H38A H 0.3708 0.0942 0.3280 0.098 Uiso 1 1 calc R . .
H38B H 0.3420 0.0433 0.2236 0.098 Uiso 1 1 calc R . .
H38C H 0.2708 0.1413 0.2709 0.098 Uiso 1 1 calc R . .
N80 N 0.3413(9) 0.7360(10) 0.2789(7) 0.122(3) Uani 1 1 d . . .
C80 C 0.3759(9) 0.5993(8) 0.1212(7) 0.087(3) Uani 1 1 d . . .
H80A H 0.3567 0.6379 0.0700 0.131 Uiso 1 1 calc R . .
H80B H 0.3271 0.5276 0.1159 0.131 Uiso 1 1 calc R . .
H80C H 0.4576 0.5845 0.1211 0.131 Uiso 1 1 calc R . .
C81 C 0.3544(9) 0.6744(10) 0.2103(8) 0.091(3) Uani 1 1 d . . .
C90A C 0.2460(16) 0.9096(11) 0.4681(8) 0.143(6) Uani 0.50 1 d P A 1
H90A H 0.2435 0.8337 0.4334 0.215 Uiso 0.50 1 calc PR A 1
H90B H 0.2851 0.9107 0.5277 0.215 Uiso 0.50 1 calc PR A 1
H90C H 0.2886 0.9637 0.4358 0.215 Uiso 0.50 1 calc PR A 1
C91A C 0.105(3) 0.946(3) 0.4811(15) 0.131(11) Uani 0.50 1 d P A 1
N90A N 0.0000 1.0000 0.5000 0.221(13) Uani 1 2 d S . 1
C90B C 0.2460(16) 0.9096(11) 0.4681(8) 0.143(6) Uani 0.50 1 d P B 2
H90D H 0.2032 0.9762 0.4805 0.215 Uiso 0.50 1 calc PR B 2
H90E H 0.2199 0.8541 0.5064 0.215 Uiso 0.50 1 calc PR B 2
H90F H 0.2318 0.8764 0.4043 0.215 Uiso 0.50 1 calc PR B 2
C91B C 0.376(2) 0.944(2) 0.4886(15) 0.093(6) Uani 0.50 1 d P B 2
N90B N 0.5000 1.0000 0.5000 0.266(16) Uani 1 2 d S . 2

loop_
_atom_site_aniso_label
_atom_site_aniso_U_11
_atom_site_aniso_U_22
_atom_site_aniso_U_33
_atom_site_aniso_U_23
_atom_site_aniso_U_13
_atom_site_aniso_U_12
Zn1 0.0334(4) 0.0263(4) 0.0166(3) -0.0061(2) 0.0019(2) 0.0037(3)
S1 0.0405(8) 0.0250(7) 0.0155(6) -0.0006(5) 0.0052(5) 0.0025(6)
S2 0.0296(8) 0.0357(8) 0.0191(7) -0.0001(6) -0.0001(5) -0.0011(6)
O1 0.050(3) 0.034(2) 0.025(2) 0.0036(17) 0.0033(18) 0.0096(19)
O2 0.049(3) 0.035(2) 0.0137(18) -0.0033(16) 0.0075(17) 0.0056(18)
O3 0.038(2) 0.045(2) 0.0154(18) -0.0026(16) 0.0044(16) 0.0003(18)
O4 0.040(2) 0.045(2) 0.029(2) 0.0094(18) -0.0001(18) 0.0062(19)
N1 0.034(3) 0.027(2) 0.026(2) -0.0006(19) 0.001(2) 0.003(2)
N2 0.037(3) 0.022(2) 0.016(2) -0.0042(18) -0.0051(18) 0.0001(19)
N3 0.038(3) 0.018(2) 0.017(2) -0.0038(17) 0.0051(19) 0.0025(19)
N4 0.039(3) 0.035(3) 0.015(2) -0.0046(19) -0.0019(19) 0.008(2)
N5 0.029(2) 0.022(2) 0.021(2) -0.0003(18) 0.0049(19) 0.0015(18)
N6 0.023(2) 0.032(2) 0.018(2) -0.0080(18) -0.0017(18) 0.0024(19)
C1 0.049(4) 0.034(3) 0.033(3) -0.002(3) 0.004(3) 0.005(3)
C2 0.053(4) 0.020(3) 0.041(4) -0.001(3) -0.002(3) 0.006(3)
C3 0.063(4) 0.027(3) 0.036(3) 0.008(3) -0.002(3) -0.003(3)
C4 0.078(5) 0.029(3) 0.026(3) 0.004(3) 0.012(3) -0.003(3)
C5 0.052(4) 0.022(3) 0.019(3) 0.000(2) -0.004(2) -0.004(3)
C6 0.070(4) 0.026(3) 0.017(3) -0.003(2) 0.010(3) -0.006(3)
C7 0.034(3) 0.027(3) 0.017(3) -0.003(2) 0.002(2) 0.001(2)
C8 0.055(4) 0.029(3) 0.019(3) 0.003(2) 0.006(3) 0.000(3)
C9 0.052(4) 0.043(4) 0.014(3) -0.006(2) 0.011(3) 0.005(3)
C10 0.055(4) 0.029(3) 0.024(3) -0.008(2) 0.005(3) 0.011(3)
C11 0.041(3) 0.023(3) 0.023(3) -0.001(2) 0.007(2) 0.001(2)
C12 0.033(3) 0.029(3) 0.013(2) -0.005(2) 0.001(2) 0.004(2)
C13 0.044(4) 0.028(3) 0.020(3) -0.005(2) 0.009(2) 0.003(3)
C14 0.067(5) 0.038(4) 0.036(4) 0.004(3) 0.018(3) -0.002(3)
C15 0.066(5) 0.037(4) 0.063(5) 0.004(3) 0.028(4) -0.009(3)
C16 0.056(5) 0.042(4) 0.066(5) -0.019(4) 0.022(4) -0.012(3)
C17 0.040(4) 0.059(4) 0.042(4) -0.020(3) 0.002(3) 0.000(3)
C18 0.044(4) 0.035(3) 0.024(3) -0.009(2) 0.006(3) -0.004(3)
C19 0.080(6) 0.073(6) 0.111(8) -0.035(6) 0.016(6) -0.036(5)
C20 0.041(4) 0.048(4) 0.024(3) -0.009(3) -0.003(3) 0.010(3)
C21 0.037(4) 0.055(4) 0.045(4) 0.000(3) 0.011(3) 0.010(3)
C22 0.038(4) 0.055(4) 0.026(3) -0.001(3) -0.004(3) 0.007(3)
C23 0.034(3) 0.039(3) 0.025(3) -0.005(2) -0.005(2) 0.005(3)
C24 0.028(3) 0.028(3) 0.019(3) 0.001(2) 0.002(2) 0.003(2)
C25 0.033(3) 0.037(3) 0.017(3) -0.001(2) 0.002(2) 0.000(2)
C26 0.029(3) 0.022(3) 0.023(3) -0.001(2) 0.001(2) 0.003(2)
C27 0.040(3) 0.039(3) 0.021(3) -0.007(2) 0.007(2) 0.007(3)
C28 0.046(4) 0.043(4) 0.028(3) -0.009(3) 0.012(3) 0.011(3)
C29 0.036(3) 0.043(4) 0.039(3) 0.001(3) 0.006(3) 0.010(3)
C30 0.036(3) 0.035(3) 0.033(3) -0.003(3) 0.000(3) 0.006(3)
C31 0.028(3) 0.023(3) 0.026(3) -0.001(2) 0.007(2) 0.001(2)
C32 0.032(3) 0.031(3) 0.028(3) -0.004(2) 0.003(2) -0.001(2)
C33 0.037(3) 0.043(4) 0.024(3) -0.007(3) -0.005(2) -0.004(3)
C34 0.041(4) 0.053(4) 0.043(4) -0.013(3) -0.001(3) -0.004(3)
C35 0.039(4) 0.036(3) 0.046(4) -0.006(3) 0.010(3) -0.008(3)
C36 0.042(4) 0.044(4) 0.030(3) -0.001(3) 0.009(3) 0.003(3)
C37 0.037(3) 0.038(3) 0.020(3) -0.006(2) 0.000(2) -0.004(3)
C38 0.059(5) 0.067(5) 0.065(5) -0.003(4) 0.018(4) -0.012(4)
N80 0.134(9) 0.161(10) 0.070(6) 0.004(6) -0.016(6) 0.036(7)
C80 0.088(7) 0.087(7) 0.084(7) 0.012(5) -0.019(5) 0.011(5)
C81 0.087(7) 0.102(8) 0.081(7) 0.008(6) -0.006(6) 0.015(6)
C90A 0.224(19) 0.122(10) 0.068(8) 0.001(7) -0.008(9) -0.035(11)
C91A 0.13(2) 0.21(3) 0.040(11) -0.007(14) 0.001(14) -0.03(2)
N90A 0.17(2) 0.38(4) 0.124(17) 0.12(2) -0.028(16) -0.05(2)
C90B 0.224(19) 0.122(10) 0.068(8) 0.001(7) -0.008(9) -0.035(11)
C91B 0.108(18) 0.101(16) 0.073(14) 0.008(12) 0.008(13) 0.038(15)
N90B 0.26(3) 0.38(4) 0.142(18) -0.09(2) -0.059(19) 0.19(3)

loop_
_geom_bond_atom_site_label_1
_geom_bond_atom_site_label_2
_geom_bond_distance
_geom_bond_site_symmetry_2
_geom_bond_publ_flag
Zn1 N3 2.087(4) . ?
Zn1 N6 2.094(4) . ?
Zn1 N2 2.105(4) . ?
Zn1 N5 2.106(4) . ?
Zn1 N4 2.282(5) . ?
Zn1 N1 2.476(4) . ?
S1 O1 1.430(4) . ?
S1 O2 1.441(3) . ?
S1 N3 1.573(4) . ?
S1 C13 1.762(6) . ?
S2 O3 1.435(4) . ?
S2 O4 1.439(4) . ?
S2 N6 1.574(4) . ?
S2 C32 1.756(6) . ?
N1 C5 1.327(7) . ?
N1 C1 1.327(7) . ?
N2 C6 1.261(7) . ?
N2 C7 1.407(6) . ?
N3 C12 1.395(6) . ?
N4 C20 1.307(7) . ?
N4 C24 1.353(6) . ?
N5 C25 1.273(7) . ?
N5 C26 1.383(6) . ?
N6 C31 1.405(6) . ?
C1 C2 1.382(8) . ?
C2 C3 1.352(8) . ?
C3 C4 1.380(8) . ?
C4 C5 1.363(8) . ?
C5 C6 1.458(7) . ?
C7 C12 1.389(8) . ?
C7 C8 1.403(7) . ?
C8 C9 1.372(8) . ?
C9 C10 1.365(8) . ?
C10 C11 1.387(7) . ?
C11 C12 1.403(7) . ?
C13 C14 1.386(8) . ?
C13 C18 1.392(8) . ?
C14 C15 1.378(9) . ?
C15 C16 1.382(11) . ?
C16 C17 1.360(10) . ?
C16 C19 1.507(10) . ?
C17 C18 1.367(8) . ?
C20 C21 1.378(9) . ?
C21 C22 1.365(8) . ?
C22 C23 1.369(8) . ?
C23 C24 1.370(8) . ?
C24 C25 1.462(7) . ?
C26 C27 1.384(7) . ?
C26 C31 1.421(7) . ?
C27 C28 1.350(8) . ?
C28 C29 1.362(9) . ?
C29 C30 1.388(8) . ?
C30 C31 1.379(7) . ?
C32 C37 1.384(8) . ?
C32 C33 1.384(8) . ?
C33 C34 1.361(9) . ?
C34 C35 1.407(10) . ?
C35 C36 1.397(9) . ?
C35 C38 1.472(9) . ?
C36 C37 1.371(8) . ?
N80 C81 1.175(12) . ?
C80 C81 1.510(14) . ?
C90A C91A 1.71(3) . ?
C91A N90A 1.42(4) . ?
N90A C91A 1.42(4) 2_576 ?
C91B N90B 1.49(3) . ?
N90B C91B 1.49(3) 2_676 ?
